data_2222147
loop_
_publ_author_name
'Hang, Ye-Chao'
'Ji, Jin-Xiu'
'Chen, Min-Dong'

_publ_section_title
;
 1-[9-Ethyl-6-(2-methylbenzoyl)-9<i>H</i>-carbazol-3-yl]ethanone
;
_journal_coeditor_code SU2106
_journal_issue 6
_journal_name_full 'Acta Crystallographica Section E'
_journal_page_first o1198
_journal_paper_doi 10.1107/S1600536809016080
_journal_volume 65
_journal_year 2009
_chemical_formula_iupac 'C24 H21 N O2'
_chemical_formula_moiety 'C24 H21 N O2'
_chemical_formula_sum 'C24 H21 N O2'
_chemical_formula_weight 355.42
_chemical_name_systematic
;
1-[9-Ethyl-6-(2-methylbenzoyl)-9<i>H</i>-carbazol-3-yl]ethanone
;
_space_group_IT_number 61
_symmetry_cell_setting orthorhombic
_symmetry_space_group_name_Hall '-P 2ac 2ab'
_symmetry_space_group_name_H-M 'P b c a'
_atom_sites_solution_hydrogens geom
_atom_sites_solution_primary direct
_atom_sites_solution_secondary difmap
_audit_creation_method SHELXL-97
_cell_angle_alpha 90.00
_cell_angle_beta 90.00
_cell_angle_gamma 90.00
_cell_formula_units_Z 8
_cell_length_a 13.066(3)
_cell_length_b 13.416(3)
_cell_length_c 21.987(4)
_cell_measurement_reflns_used 25
_cell_measurement_temperature 298(2)
_cell_measurement_theta_max 13
_cell_measurement_theta_min 9
_cell_volume 3854.2(14)
_computing_cell_refinement 'CAD-4 Software (Enraf--Nonius, 1985)'
_computing_data_collection 'CAD-4 Software (Enraf--Nonius, 1985)'
_computing_data_reduction 'XCAD4 (Harms & Wocadlo, 1995)'
_computing_molecular_graphics 'SHELXTL (Sheldrick, 2008)'
_computing_publication_material 'SHELXTL (Sheldrick, 2008)'
_computing_structure_refinement 'SHELXL97 (Sheldrick, 2008)'
_computing_structure_solution 'SHELXS97 (Sheldrick, 2008)'
_diffrn_ambient_temperature 298(2)
_diffrn_measured_fraction_theta_full 0.999
_diffrn_measured_fraction_theta_max 0.999
_diffrn_measurement_device_type 'Enraf--Nonius CAD-4'
_diffrn_measurement_method \w/2\q
_diffrn_radiation_monochromator graphite
_diffrn_radiation_source 'fine-focus sealed tube'
_diffrn_radiation_type MoK\a
_diffrn_radiation_wavelength 0.71073
_diffrn_reflns_av_R_equivalents 0.0000
_diffrn_reflns_av_sigmaI/netI 0.0983
_diffrn_reflns_limit_h_max 15
_diffrn_reflns_limit_h_min 0
_diffrn_reflns_limit_k_max 16
_diffrn_reflns_limit_k_min 0
_diffrn_reflns_limit_l_max 26
_diffrn_reflns_limit_l_min 0
_diffrn_reflns_number 3492
_diffrn_reflns_theta_full 25.26
_diffrn_reflns_theta_max 25.26
_diffrn_reflns_theta_min 1.85
_diffrn_standards_decay_% 1
_diffrn_standards_interval_count 200
_diffrn_standards_interval_time 120
_diffrn_standards_number 3
_exptl_absorpt_coefficient_mu 0.078
_exptl_absorpt_correction_T_max 0.9923
_exptl_absorpt_correction_T_min 0.9771
_exptl_absorpt_correction_type psi-scan
_exptl_absorpt_process_details '(North <i>et al.</i>,  1968)'
_exptl_crystal_colour colorless
_exptl_crystal_density_diffrn 1.225
_exptl_crystal_density_method 'not measured'
_exptl_crystal_description block
_exptl_crystal_F_000 1504
_exptl_crystal_size_max 0.30
_exptl_crystal_size_mid 0.20
_exptl_crystal_size_min 0.10
_refine_diff_density_max 0.213
_refine_diff_density_min -0.206
_refine_ls_extinction_method none
_refine_ls_goodness_of_fit_ref 1.057
_refine_ls_hydrogen_treatment constr
_refine_ls_matrix_type full
_refine_ls_number_parameters 244
_refine_ls_number_reflns 3492
_refine_ls_number_restraints 7
_refine_ls_restrained_S_all 1.058
_refine_ls_R_factor_all 0.1724
_refine_ls_R_factor_gt 0.0680
_refine_ls_shift/su_max 0.000
_refine_ls_shift/su_mean 0.000
_refine_ls_structure_factor_coef Fsqd
_refine_ls_weighting_details 'calc w=1/[\s^2^(Fo^2^)+(0.07P)^2^+P] where P=(Fo^2^+2Fc^2^)/3'
_refine_ls_weighting_scheme calc
_refine_ls_wR_factor_gt 0.1392
_refine_ls_wR_factor_ref 0.1782
_reflns_number_gt 1733
_reflns_number_total 3492
_reflns_threshold_expression I>2\s(I)
_cod_data_source_file su2106.cif
_cod_data_source_block I
_cod_depositor_comments
;
The following automatic conversions were performed:
'_symmetry_cell_setting' value 'Orthorhombic' changed to 'orthorhombic'
according to '/home/saulius/struct/CIF-dictionaries/cif_core.dic'
dictionary named 'cif_core.dic' version 2.4.1 from 2010-06-29.

Automatic conversion script
Id: cif_fix_enum 1527 2010-12-29 10:47:43Z saulius 

The following automatic conversions were performed:

'_symmetry_cell_setting' value 'Orthorhombic' changed to
'orthorhombic' according to
/home/saulius/struct/CIF-dictionaries/cif_core.dic dictionary named
'cif_core.dic' version 2.4.1 from 2010-06-29.

Automatic conversion script
Id: cif_fix_values 1715 2011-07-08 13:25:40Z adriana 
;
_cod_original_cell_volume 3854.2(13)
_cod_database_code 2222147
_cod_database_fobs_code 2222147

loop_
_symmetry_equiv_pos_as_xyz
'x, y, z'
'-x+1/2, -y, z+1/2'
'-x, y+1/2, -z+1/2'
'x+1/2, -y+1/2, -z'
'-x, -y, -z'
'x-1/2, y, -z-1/2'
'x, -y-1/2, z-1/2'
'-x-1/2, y-1/2, z'

loop_
_atom_site_type_symbol
_atom_site_label
_atom_site_fract_x
_atom_site_fract_y
_atom_site_fract_z
_atom_site_U_iso_or_equiv
_atom_site_adp_type
_atom_site_calc_flag
_atom_site_refinement_flags
_atom_site_occupancy
_atom_site_disorder_assembly
_atom_site_disorder_group
N N1 0.0687(2) 0.16753(19) 0.42892(12) 0.0504(8) Uani d U 1 . .
O O1 0.0131(2) -0.1722(2) 0.23132(11) 0.0875(10) Uani d . 1 . .
O O2 0.2544(2) -0.1349(2) 0.61640(11) 0.0756(9) Uani d . 1 . .
C C1 0.2478(3) -0.2480(4) 0.2692(2) 0.0959(15) Uani d . 1 . .
H H1A 0.2169 -0.1881 0.2539 0.144 Uiso calc R 1 . .
H H1B 0.2712 -0.2879 0.2357 0.144 Uiso calc R 1 . .
H H1C 0.3047 -0.2312 0.2948 0.144 Uiso calc R 1 . .
C C2 0.1690(3) -0.3066(3) 0.30595(16) 0.0585(10) Uani d . 1 . .
C C3 0.1953(3) -0.3949(3) 0.33371(19) 0.0737(12) Uani d . 1 . .
H H3A 0.2614 -0.4197 0.3291 0.088 Uiso calc R 1 . .
C C4 0.1260(4) -0.4469(3) 0.3680(2) 0.0791(13) Uani d . 1 . .
H H4A 0.1452 -0.5065 0.3862 0.095 Uiso calc R 1 . .
C C5 0.0289(4) -0.4116(3) 0.37538(19) 0.0795(13) Uani d . 1 . .
H H5A -0.0184 -0.4462 0.3989 0.095 Uiso calc R 1 . .
C C6 0.0025(3) -0.3240(3) 0.34747(17) 0.0634(11) Uani d . 1 . .
H H6A -0.0639 -0.3001 0.3518 0.076 Uiso calc R 1 . .
C C7 0.0713(3) -0.2700(2) 0.31316(14) 0.0469(9) Uani d . 1 . .
C C8 0.0415(3) -0.1750(3) 0.28459(15) 0.0506(9) Uani d . 1 . .
C C9 0.0412(2) -0.0846(2) 0.32201(14) 0.0441(8) Uani d . 1 . .
C C10 0.0086(3) 0.0068(3) 0.29808(14) 0.0530(9) Uani d . 1 . .
H H10A -0.0153 0.0084 0.2582 0.064 Uiso calc R 1 . .
C C11 0.0103(3) 0.0925(3) 0.33004(15) 0.0525(9) Uani d . 1 . .
H H11A -0.0160 0.1512 0.3138 0.063 Uiso calc R 1 . .
C C12 0.0532(2) 0.0903(2) 0.38852(14) 0.0435(8) Uani d . 1 . .
C C13 0.0851(2) -0.0001(2) 0.41460(13) 0.0398(8) Uani d . 1 . .
C C14 0.0809(2) -0.0866(2) 0.38160(13) 0.0418(8) Uani d . 1 . .
H H14A 0.1041 -0.1461 0.3983 0.050 Uiso calc R 1 . .
C C15 -0.0522(4) 0.3030(3) 0.4458(2) 0.1066(17) Uani d . 1 . .
H H15A -0.0635 0.3724 0.4377 0.160 Uiso calc R 1 . .
H H15B -0.0506 0.2922 0.4890 0.160 Uiso calc R 1 . .
H H15C -0.1067 0.2645 0.4283 0.160 Uiso calc R 1 . .
C C16 0.0474(3) 0.2716(3) 0.41870(18) 0.0673(11) Uani d U 1 . .
H H16A 0.0460 0.2844 0.3753 0.081 Uiso calc R 1 . .
H H16B 0.1020 0.3113 0.4362 0.081 Uiso calc R 1 . .
C C17 0.1146(3) 0.1274(2) 0.48129(15) 0.0462(8) Uani d . 1 . .
C C18 0.1455(3) 0.1773(3) 0.53372(15) 0.0561(10) Uani d . 1 . .
H H18A 0.1379 0.2458 0.5382 0.067 Uiso calc R 1 . .
C C19 0.1877(3) 0.1190(3) 0.57813(16) 0.0545(10) Uani d . 1 . .
H H19A 0.2101 0.1499 0.6136 0.065 Uiso calc R 1 . .
C C20 0.1989(2) 0.0176(3) 0.57334(14) 0.0477(9) Uani d . 1 . .
C C21 0.1685(2) -0.0315(2) 0.52034(14) 0.0442(8) Uani d . 1 . .
H H21A 0.1769 -0.1000 0.5158 0.053 Uiso calc R 1 . .
C C22 0.1251(2) 0.0261(2) 0.47458(14) 0.0439(8) Uani d . 1 . .
C C23 0.2439(3) -0.0457(3) 0.62258(16) 0.0537(9) Uani d . 1 . .
C C24 0.2761(3) 0.0048(3) 0.68053(16) 0.0792(13) Uani d . 1 . .
H H24A 0.3027 -0.0439 0.7083 0.119 Uiso calc R 1 . .
H H24B 0.2181 0.0374 0.6985 0.119 Uiso calc R 1 . .
H H24C 0.3281 0.0533 0.6718 0.119 Uiso calc R 1 . .

loop_
_atom_site_aniso_label
_atom_site_aniso_U_11
_atom_site_aniso_U_22
_atom_site_aniso_U_33
_atom_site_aniso_U_12
_atom_site_aniso_U_13
_atom_site_aniso_U_23
N1 0.062(2) 0.0374(16) 0.0517(16) 0.0044(14) -0.0039(15) 0.0025(13)
O1 0.126(3) 0.0832(19) 0.0536(16) 0.0019(17) -0.0341(18) -0.0082(14)
O2 0.092(2) 0.0652(19) 0.0696(17) 0.0159(15) -0.0320(16) -0.0102(15)
C1 0.055(3) 0.126(4) 0.107(3) 0.009(3) 0.000(3) 0.025(3)
C2 0.057(3) 0.061(2) 0.058(2) -0.001(2) -0.007(2) 0.0023(19)
C3 0.063(3) 0.075(3) 0.083(3) -0.003(2) -0.014(2) 0.008(2)
C4 0.088(4) 0.065(3) 0.084(3) 0.004(3) -0.021(3) 0.014(2)
C5 0.088(4) 0.082(3) 0.068(3) -0.010(3) 0.000(3) 0.017(2)
C6 0.062(3) 0.066(3) 0.062(2) 0.001(2) 0.001(2) -0.005(2)
C7 0.045(2) 0.058(2) 0.0376(17) -0.0050(18) -0.0094(16) -0.0059(16)
C8 0.047(2) 0.059(2) 0.045(2) -0.0036(17) -0.0077(17) -0.0025(17)
C9 0.040(2) 0.052(2) 0.0400(18) -0.0051(16) -0.0008(15) -0.0030(16)
C10 0.054(2) 0.067(2) 0.0377(17) -0.0016(19) -0.0066(17) -0.0007(18)
C11 0.050(2) 0.059(2) 0.048(2) 0.0083(18) -0.0008(18) 0.0093(18)
C12 0.039(2) 0.044(2) 0.0478(19) -0.0004(16) -0.0017(16) -0.0002(17)
C13 0.0384(19) 0.0406(19) 0.0406(17) -0.0100(15) -0.0022(15) -0.0006(16)
C14 0.0318(18) 0.051(2) 0.0429(18) 0.0050(15) -0.0041(15) 0.0022(16)
C15 0.109(4) 0.082(3) 0.129(4) 0.016(3) -0.001(4) -0.001(3)
C16 0.082(3) 0.057(2) 0.063(2) -0.008(2) -0.010(2) 0.0046(19)
C17 0.049(2) 0.037(2) 0.053(2) 0.0033(15) 0.0019(18) -0.0017(16)
C18 0.067(3) 0.045(2) 0.055(2) 0.0018(18) -0.003(2) -0.0111(18)
C19 0.057(3) 0.053(2) 0.054(2) -0.0043(18) -0.006(2) -0.0172(18)
C20 0.035(2) 0.064(3) 0.0443(18) 0.0001(17) -0.0045(16) -0.0131(17)
C21 0.043(2) 0.0440(19) 0.0459(18) 0.0038(16) -0.0064(16) -0.0024(15)
C22 0.037(2) 0.052(2) 0.0425(18) -0.0023(16) 0.0001(16) -0.0041(15)
C23 0.048(2) 0.051(2) 0.062(2) -0.0021(18) -0.0097(19) -0.0116(18)
C24 0.084(3) 0.095(3) 0.059(2) 0.006(3) -0.024(2) -0.019(2)

loop_
_atom_type_symbol
_atom_type_description
_atom_type_scat_dispersion_real
_atom_type_scat_dispersion_imag
_atom_type_scat_source
C C 0.0033 0.0016 'International Tables Vol C Tables 4.2.6.8 and 6.1.1.4'
H H 0.0000 0.0000 'International Tables Vol C Tables 4.2.6.8 and 6.1.1.4'
N N 0.0061 0.0033 'International Tables Vol C Tables 4.2.6.8 and 6.1.1.4'
O O 0.0106 0.0060 'International Tables Vol C Tables 4.2.6.8 and 6.1.1.4'

loop_
_geom_angle_atom_site_label_1
_geom_angle_atom_site_label_2
_geom_angle_atom_site_label_3
_geom_angle_site_symmetry_1
_geom_angle_site_symmetry_3
_geom_angle
_geom_angle_publ_flag
C12 N1 C17 . . 107.6(2) ?
C12 N1 C16 . . 126.8(3) ?
C17 N1 C16 . . 125.5(3) ?
C2 C1 H1A . . 109.5 ?
C2 C1 H1B . . 109.5 ?
H1A C1 H1B . . 109.5 ?
C2 C1 H1C . . 109.5 ?
H1A C1 H1C . . 109.5 ?
H1B C1 H1C . . 109.5 ?
C3 C2 C7 . . 119.2(4) ?
C3 C2 C1 . . 120.6(4) ?
C7 C2 C1 . . 120.1(3) ?
C4 C3 C2 . . 121.1(4) ?
C4 C3 H3A . . 119.4 ?
C2 C3 H3A . . 119.4 ?
C5 C4 C3 . . 120.3(4) ?
C5 C4 H4A . . 119.9 ?
C3 C4 H4A . . 119.9 ?
C4 C5 C6 . . 118.6(4) ?
C4 C5 H5A . . 120.7 ?
C6 C5 H5A . . 120.7 ?
C5 C6 C7 . . 122.1(4) ?
C5 C6 H6A . . 118.9 ?
C7 C6 H6A . . 118.9 ?
C2 C7 C6 . . 118.7(3) ?
C2 C7 C8 . . 120.3(3) ?
C6 C7 C8 . . 121.0(3) ?
O1 C8 C9 . . 120.6(3) ?
O1 C8 C7 . . 120.8(3) ?
C9 C8 C7 . . 118.5(3) ?
C10 C9 C14 . . 118.6(3) ?
C10 C9 C8 . . 121.0(3) ?
C14 C9 C8 . . 120.3(3) ?
C11 C10 C9 . . 123.1(3) ?
C11 C10 H10A . . 118.5 ?
C9 C10 H10A . . 118.5 ?
C10 C11 C12 . . 117.8(3) ?
C10 C11 H11A . . 121.1 ?
C12 C11 H11A . . 121.1 ?
N1 C12 C11 . . 129.3(3) ?
N1 C12 C13 . . 110.0(3) ?
C11 C12 C13 . . 120.7(3) ?
C14 C13 C12 . . 120.2(3) ?
C14 C13 C22 . . 134.2(3) ?
C12 C13 C22 . . 105.4(3) ?
C13 C14 C9 . . 119.4(3) ?
C13 C14 H14A . . 120.3 ?
C9 C14 H14A . . 120.3 ?
C16 C15 H15A . . 109.5 ?
C16 C15 H15B . . 109.5 ?
H15A C15 H15B . . 109.5 ?
C16 C15 H15C . . 109.5 ?
H15A C15 H15C . . 109.5 ?
H15B C15 H15C . . 109.5 ?
N1 C16 C15 . . 112.3(3) ?
N1 C16 H16A . . 109.1 ?
C15 C16 H16A . . 109.1 ?
N1 C16 H16B . . 109.1 ?
C15 C16 H16B . . 109.1 ?
H16A C16 H16B . . 107.9 ?
C22 C17 C18 . . 122.4(3) ?
C22 C17 N1 . . 109.5(3) ?
C18 C17 N1 . . 128.1(3) ?
C19 C18 C17 . . 115.7(3) ?
C19 C18 H18A . . 122.1 ?
C17 C18 H18A . . 122.1 ?
C18 C19 C20 . . 123.7(3) ?
C18 C19 H19A . . 118.1 ?
C20 C19 H19A . . 118.1 ?
C19 C20 C21 . . 120.1(3) ?
C19 C20 C23 . . 123.3(3) ?
C21 C20 C23 . . 116.6(3) ?
C22 C21 C20 . . 117.2(3) ?
C22 C21 H21A . . 121.4 ?
C20 C21 H21A . . 121.4 ?
C17 C22 C21 . . 120.9(3) ?
C17 C22 C13 . . 107.4(3) ?
C21 C22 C13 . . 131.6(3) ?
O2 C23 C20 . . 121.6(3) ?
O2 C23 C24 . . 120.6(4) ?
C20 C23 C24 . . 117.9(3) ?
C23 C24 H24A . . 109.5 ?
C23 C24 H24B . . 109.5 ?
H24A C24 H24B . . 109.5 ?
C23 C24 H24C . . 109.5 ?
H24A C24 H24C . . 109.5 ?
H24B C24 H24C . . 109.5 ?

loop_
_geom_bond_atom_site_label_1
_geom_bond_atom_site_label_2
_geom_bond_site_symmetry_2
_geom_bond_distance
_geom_bond_publ_flag
N1 C12 . 1.380(4) ?
N1 C17 . 1.406(4) ?
N1 C16 . 1.442(4) ?
O1 C8 . 1.229(4) ?
O2 C23 . 1.212(4) ?
C1 C2 . 1.527(5) ?
C1 H1A . 0.9600 ?
C1 H1B . 0.9600 ?
C1 H1C . 0.9600 ?
C2 C3 . 1.376(5) ?
C2 C7 . 1.377(5) ?
C3 C4 . 1.369(5) ?
C3 H3A . 0.9300 ?
C4 C5 . 1.365(6) ?
C4 H4A . 0.9300 ?
C5 C6 . 1.370(5) ?
C5 H5A . 0.9300 ?
C6 C7 . 1.379(5) ?
C6 H6A . 0.9300 ?
C7 C8 . 1.473(5) ?
C8 C9 . 1.466(4) ?
C9 C10 . 1.399(4) ?
C9 C14 . 1.409(4) ?
C10 C11 . 1.348(5) ?
C10 H10A . 0.9300 ?
C11 C12 . 1.403(4) ?
C11 H11A . 0.9300 ?
C12 C13 . 1.405(4) ?
C13 C14 . 1.369(4) ?
C13 C22 . 1.462(4) ?
C14 H14A . 0.9300 ?
C15 C16 . 1.492(6) ?
C15 H15A . 0.9600 ?
C15 H15B . 0.9600 ?
C15 H15C . 0.9600 ?
C16 H16A . 0.9700 ?
C16 H16B . 0.9700 ?
C17 C22 . 1.373(4) ?
C17 C18 . 1.393(4) ?
C18 C19 . 1.367(5) ?
C18 H18A . 0.9300 ?
C19 C20 . 1.373(5) ?
C19 H19A . 0.9300 ?
C20 C21 . 1.397(4) ?
C20 C23 . 1.496(5) ?
C21 C22 . 1.390(4) ?
C21 H21A . 0.9300 ?
C23 C24 . 1.503(5) ?
C24 H24A . 0.9600 ?
C24 H24B . 0.9600 ?
C24 H24C . 0.9600 ?

loop_
_geom_hbond_atom_site_label_D
_geom_hbond_atom_site_label_H
_geom_hbond_atom_site_label_A
_geom_hbond_site_symmetry_A
_geom_hbond_distance_DH
_geom_hbond_distance_HA
_geom_hbond_distance_DA
_geom_hbond_angle_DHA
C11 H11A O1 3 0.93 2.57 3.447(5) 157
C16 H16A O1 3 0.97 2.54 3.476(5) 163
C3 H3A CgB 8_655 0.93 2.78 3.671(5) 161

loop_
_geom_torsion_atom_site_label_1
_geom_torsion_atom_site_label_2
_geom_torsion_atom_site_label_3
_geom_torsion_atom_site_label_4
_geom_torsion_site_symmetry_1
_geom_torsion_site_symmetry_2
_geom_torsion_site_symmetry_3
_geom_torsion_site_symmetry_4
_geom_torsion
_geom_torsion_publ_flag
C7 C2 C3 C4 . . . . 0.3(6) ?
C1 C2 C3 C4 . . . . 178.5(4) ?
C2 C3 C4 C5 . . . . -0.2(6) ?
C3 C4 C5 C6 . . . . 0.6(6) ?
C4 C5 C6 C7 . . . . -1.1(6) ?
C3 C2 C7 C6 . . . . -0.8(5) ?
C1 C2 C7 C6 . . . . -178.9(3) ?
C3 C2 C7 C8 . . . . 179.2(3) ?
C1 C2 C7 C8 . . . . 1.1(5) ?
C5 C6 C7 C2 . . . . 1.2(5) ?
C5 C6 C7 C8 . . . . -178.8(3) ?
C2 C7 C8 O1 . . . . 84.0(4) ?
C6 C7 C8 O1 . . . . -95.9(4) ?
C2 C7 C8 C9 . . . . -99.3(4) ?
C6 C7 C8 C9 . . . . 80.8(4) ?
O1 C8 C9 C10 . . . . 0.0(5) ?
C7 C8 C9 C10 . . . . -176.8(3) ?
O1 C8 C9 C14 . . . . -175.3(3) ?
C7 C8 C9 C14 . . . . 8.0(5) ?
C14 C9 C10 C11 . . . . -2.3(5) ?
C8 C9 C10 C11 . . . . -177.6(3) ?
C9 C10 C11 C12 . . . . 4.4(5) ?
C17 N1 C12 C11 . . . . -179.7(3) ?
C16 N1 C12 C11 . . . . -2.8(6) ?
C17 N1 C12 C13 . . . . 2.0(4) ?
C16 N1 C12 C13 . . . . 178.9(3) ?
C10 C11 C12 N1 . . . . 176.5(3) ?
C10 C11 C12 C13 . . . . -5.3(5) ?
N1 C12 C13 C14 . . . . -177.2(3) ?
C11 C12 C13 C14 . . . . 4.3(5) ?
N1 C12 C13 C22 . . . . -1.6(4) ?
C11 C12 C13 C22 . . . . 179.9(3) ?
C12 C13 C14 C9 . . . . -2.1(5) ?
C22 C13 C14 C9 . . . . -176.2(3) ?
C10 C9 C14 C13 . . . . 1.1(5) ?
C8 C9 C14 C13 . . . . 176.4(3) ?
C12 N1 C16 C15 . . . . 98.8(4) ?
C17 N1 C16 C15 . . . . -84.8(4) ?
C12 N1 C17 C22 . . . . -1.7(4) ?
C16 N1 C17 C22 . . . . -178.6(3) ?
C12 N1 C17 C18 . . . . 179.1(3) ?
C16 N1 C17 C18 . . . . 2.1(6) ?
C22 C17 C18 C19 . . . . 0.4(5) ?
N1 C17 C18 C19 . . . . 179.6(3) ?
C17 C18 C19 C20 . . . . -0.8(5) ?
C18 C19 C20 C21 . . . . 1.4(5) ?
C18 C19 C20 C23 . . . . -179.1(3) ?
C19 C20 C21 C22 . . . . -1.5(5) ?
C23 C20 C21 C22 . . . . 179.0(3) ?
C18 C17 C22 C21 . . . . -0.5(5) ?
N1 C17 C22 C21 . . . . -179.9(3) ?
C18 C17 C22 C13 . . . . -180.0(3) ?
N1 C17 C22 C13 . . . . 0.7(4) ?
C20 C21 C22 C17 . . . . 1.1(5) ?
C20 C21 C22 C13 . . . . -179.6(3) ?
C14 C13 C22 C17 . . . . 175.3(3) ?
C12 C13 C22 C17 . . . . 0.5(4) ?
C14 C13 C22 C21 . . . . -4.1(6) ?
C12 C13 C22 C21 . . . . -178.8(3) ?
C19 C20 C23 O2 . . . . -178.7(4) ?
C21 C20 C23 O2 . . . . 0.8(5) ?
C19 C20 C23 C24 . . . . 1.4(5) ?
C21 C20 C23 C24 . . . . -179.2(3) ?

loop_
_cod_related_entry_id
_cod_related_entry_database
_cod_related_entry_code
1 ChemSpider 24742288
